data_7241192
loop_
_publ_author_name
'Guo, Ruihong'
'Gao, Lingling'
'Liang, Jinxia'
'Zhang, Zhikai'
'Zhang, Jie'
'Niu, Xiao-Yan'
'Hu, Tuoping'

_publ_section_title
;
 Two tetranuclear Cd-based metal-organic frameworks for sensitive sensing
 of TNP/Fe3+ in aqueous medium and gas adsorption
;
_journal_name_full CrystEngComm
_journal_paper_doi 10.1039/D0CE01193B
_journal_year 2020
_chemical_formula_moiety 'C82 H50 Cd4 N8 O22'
_chemical_formula_sum 'C80 H50 Cd4 N10 O22'
_chemical_formula_weight 1952.94
_space_group_crystal_system triclinic
_space_group_IT_number 2
_space_group_name_Hall '-P 1'
_space_group_name_H-M_alt 'P -1'
_atom_sites_solution_hydrogens mixed
_audit_creation_date 2019-07-20
_audit_creation_method
;
Olex2 1.2
(compiled 2018.05.29 svn.r3508 for OlexSys, GUI svn.r5506)
;
_audit_update_record
;
2019-09-30 deposited with the CCDC.	2020-09-02 downloaded from the CCDC.
;
_cell_angle_alpha 84.748(4)
_cell_angle_beta 89.922(4)
_cell_angle_gamma 87.094(4)
_cell_formula_units_Z 2
_cell_length_a 14.865(2)
_cell_length_b 15.836(3)
_cell_length_c 19.119(3)
_cell_measurement_reflns_used 4963
_cell_measurement_temperature 296.15
_cell_measurement_theta_max 27.09
_cell_measurement_theta_min 2.40
_cell_volume 4476.0(13)
_computing_cell_refinement 'SAINT v8.27A (Bruker, 2012)'
_computing_data_reduction 'SAINT v8.27A (Bruker, 2012)'
_computing_molecular_graphics 'Olex2 (Dolomanov et al., 2009)'
_computing_publication_material 'Olex2 (Dolomanov et al., 2009)'
_computing_structure_refinement 'ShelXL (Sheldrick, 2015)'
_diffrn_ambient_temperature 296.15
_diffrn_measured_fraction_theta_full 0.993
_diffrn_measured_fraction_theta_max 0.993
_diffrn_measurement_device_type 'CCD area detector'
_diffrn_measurement_method 'phi and omega scans'
_diffrn_radiation_monochromator graphite
_diffrn_radiation_type MoK\a
_diffrn_radiation_wavelength 0.71073
_diffrn_reflns_av_unetI/netI 0.1439
_diffrn_reflns_Laue_measured_fraction_full 0.993
_diffrn_reflns_Laue_measured_fraction_max 0.993
_diffrn_reflns_limit_h_max 17
_diffrn_reflns_limit_h_min -17
_diffrn_reflns_limit_k_max 18
_diffrn_reflns_limit_k_min -18
_diffrn_reflns_limit_l_max 22
_diffrn_reflns_limit_l_min -22
_diffrn_reflns_number 15712
_diffrn_reflns_point_group_measured_fraction_full 0.993
_diffrn_reflns_point_group_measured_fraction_max 0.993
_diffrn_reflns_theta_full 25.027
_diffrn_reflns_theta_max 25.027
_diffrn_reflns_theta_min 1.070
_exptl_absorpt_coefficient_mu 1.009
_exptl_absorpt_correction_T_max 0.7457
_exptl_absorpt_correction_T_min 0.5789
_exptl_absorpt_correction_type multi-scan
_exptl_absorpt_process_details
'SADABS-2012/1 (Bruker,2012) was used for absorption correction. wR2(int) was 0.0983 before and 0.0457 after correction. The Ratio of minimum to maximum transmission is 0.7763. The \l/2 correction factor is 0.0015.'
_exptl_crystal_colour colourless
_exptl_crystal_colour_primary colourless
_exptl_crystal_density_diffrn 1.449
_exptl_crystal_description block
_exptl_crystal_F_000 1936
_refine_diff_density_max 2.193
_refine_diff_density_min -1.913
_refine_diff_density_rms 0.178
_refine_ls_extinction_method none
_refine_ls_goodness_of_fit_ref 1.031
_refine_ls_hydrogen_treatment constr
_refine_ls_matrix_type full
_refine_ls_number_parameters 1049
_refine_ls_number_reflns 15712
_refine_ls_number_restraints 0
_refine_ls_restrained_S_all 1.031
_refine_ls_R_factor_all 0.1267
_refine_ls_R_factor_gt 0.0675
_refine_ls_shift/su_max 0.001
_refine_ls_shift/su_mean 0.000
_refine_ls_structure_factor_coef Fsqd
_refine_ls_weighting_details 'w=1/[\s^2^(Fo^2^)+(0.0889P)^2^+3.4622P] where P=(Fo^2^+2Fc^2^)/3'
_refine_ls_weighting_scheme calc
_refine_ls_wR_factor_gt 0.1607
_refine_ls_wR_factor_ref 0.1870
_reflns_Friedel_coverage 0.000
_reflns_number_gt 9775
_reflns_number_total 15712
_reflns_threshold_expression 'I > 2\s(I)'
_cod_data_source_file d0ce01193b2.cif
_cod_data_source_block n180607a_tw_sq
_cod_database_code 7241192
_shelx_shelxl_version_number 2018/3
_shelx_space_group_comment
;
The symmetry employed for this shelxl refinement is uniquely defined
by the following loop, which should always be used as a source of
symmetry information in preference to the above space-group names.
They are only intended as comments.
;
_olex2_refinement_description
;
1. Twinned data refinement
 Scales: 0.7801(18)
 0.2199(18)
2. Fixed Uiso
 At 1.2 times of:
  All C(H) groups
 At 1.5 times of:
  All O(H) groups, All O(H,H) groups
3.a Riding coordinates:
 O7(H7A,H7B)
3.b Rotating group:
 O18(H18A,H18B)
3.c Aromatic/amide H refined with riding coordinates:
 C3(H3), C6(H6), C7(H7), C12(H12), C13(H13A), C15(H15), C19(H19), C21(H21A),
 C22(H22), C24(H24), C25(H25), C27(H27), C28(H28), C30(H30), C31(H31), C32(H32),
  C33(H33), C34(H34), C40(H40), C41(H41), C43(H43), C50(H50), C51(H51),
 C52(H52), C55(H55), C56(H56), C57(H57), C58(H58), C59(H59), C61(H61), C62(H62),
  C64(H64), C65(H65), C67(H67), C68(H68), C70(H70), C71(H71), C72(H72),
 C73(H73), C74(H74), C75(H75), C76(H76), C78(H78), C79(H79)
3.d Idealised tetrahedral OH refined as rotating group:
 O13(H13), O21(H21)
;
_platon_squeeze_void_probe_radius 1.20
_olex2_submission_special_instructions 'No special instructions were received'

loop_
_space_group_symop_operation_xyz
'x, y, z'
'-x, -y, -z'

loop_
_atom_site_label
_atom_site_type_symbol
_atom_site_fract_x
_atom_site_fract_y
_atom_site_fract_z
_atom_site_U_iso_or_equiv
_atom_site_adp_type
_atom_site_occupancy
_atom_site_site_symmetry_order
_atom_site_calc_flag
_atom_site_refinement_flags_posn
_atom_site_refinement_flags_adp
_atom_site_refinement_flags_occupancy
_atom_site_disorder_assembly
_atom_site_disorder_group
Cd1 Cd 0.54575(5) 0.03688(4) 0.41920(3) 0.03018(19) Uani 1 1 d . . . . .
Cd2 Cd 0.13527(5) 0.05526(4) 0.52373(3) 0.02883(19) Uani 1 1 d . . . . .
Cd3 Cd 0.36094(5) 1.05437(4) 0.02797(4) 0.03202(19) Uani 1 1 d . . . . .
Cd4 Cd 1.06447(4) 1.01167(4) 0.07102(3) 0.02473(18) Uani 1 1 d . . . . .
O1 O 0.1420(5) 0.0715(4) 0.1570(3) 0.0412(17) Uani 1 1 d . . . . .
O2 O 0.0828(5) -0.0484(5) 0.1911(4) 0.0499(19) Uani 1 1 d . . . . .
O3 O 0.4205(4) -0.0179(4) 0.4634(3) 0.0359(16) Uani 1 1 d . . . . .
O4 O 0.2880(4) 0.0013(4) 0.5123(3) 0.0364(17) Uani 1 1 d . . . . .
O5 O 0.0689(4) -0.0269(4) 0.4513(3) 0.0331(16) Uani 1 1 d . . . . .
O6 O -0.0150(5) -0.1350(4) 0.4366(4) 0.0408(17) Uani 1 1 d . . . . .
O7 O 0.2251(4) 0.1485(4) 0.5872(3) 0.0387(17) Uani 1 1 d . . . . .
H7A H 0.268994 0.136109 0.615711 0.058 Uiso 1 1 d R . . . .
H7B H 0.239184 0.196549 0.560241 0.058 Uiso 1 1 d R . . . .
O8 O 0.4715(5) 1.1401(5) 0.0648(4) 0.056(2) Uani 1 1 d . . . . .
O9 O 0.6298(5) 0.9450(4) 0.3512(3) 0.0401(17) Uani 1 1 d . . . . .
O10 O 0.5502(5) 1.0527(4) 0.2982(3) 0.0442(19) Uani 1 1 d . . . . .
O11 O 0.9156(4) 0.9842(4) 0.0547(3) 0.0354(16) Uani 1 1 d . . . . .
O12 O 1.0098(4) 1.1495(4) 0.0361(3) 0.0342(16) Uani 1 1 d . . . . .
O13 O 0.9595(5) 1.5776(4) -0.1048(4) 0.053(2) Uani 1 1 d . . . . .
H13 H 0.944339 1.627744 -0.114937 0.079 Uiso 1 1 calc GR . . . .
O14 O 0.8258(5) 1.5743(4) -0.0536(5) 0.065(3) Uani 1 1 d . . . . .
O15 O 0.9214(4) 1.1321(4) -0.0574(3) 0.0326(16) Uani 1 1 d . . . . .
O16 O 0.7918(4) 0.9910(4) -0.0060(3) 0.0307(15) Uani 1 1 d . . . . .
O17 O 0.5615(5) 1.0294(4) 0.0468(4) 0.0434(18) Uani 1 1 d . . . . .
O18 O 0.2687(5) 1.1588(4) 0.0837(4) 0.054(2) Uani 1 1 d . . . . .
H18A H 0.301731 1.197554 0.097242 0.081 Uiso 1 1 d GR . . . .
H18B H 0.246710 1.135860 0.122270 0.081 Uiso 1 1 d GR . . . .
O19 O 0.3824(5) -0.1608(4) 0.5857(3) 0.0425(18) Uani 1 1 d . . . . .
O20 O 0.5255(5) -0.1742(4) 0.5584(4) 0.050(2) Uani 1 1 d . . . . .
O21 O 0.3454(6) -0.5882(4) 0.5365(5) 0.059(2) Uani 1 1 d . . . . .
H21 H 0.344542 -0.640146 0.540313 0.088 Uiso 1 1 calc GR . . . .
O22 O 0.4674(6) -0.6147(4) 0.6017(5) 0.069(3) Uani 1 1 d . . . . .
N1 N 0.1293(6) 0.1567(5) 0.4308(4) 0.037(2) Uani 1 1 d . . . . .
N2 N 0.1338(6) 0.2792(5) 0.3661(4) 0.040(2) Uani 1 1 d . . . . .
N3 N 0.3294(5) 0.8509(4) 0.1938(4) 0.034(2) Uani 1 1 d . . . . .
N4 N 0.3530(5) 0.9636(4) 0.1230(4) 0.0289(18) Uani 1 1 d . . . . .
C82 C 0.7816(6) 1.1893(5) 0.0539(4) 0.023(2) Uani 1 1 d . . . . .
N6 N 0.1361(5) -0.0271(4) 0.6259(4) 0.0281(18) Uani 1 1 d . . . . .
N7 N 0.1581(5) -0.1361(5) 0.7045(4) 0.035(2) Uani 1 1 d . . . . .
N8 N 0.3460(6) -0.7271(5) 0.8716(5) 0.048(2) Uani 1 1 d . . . . .
N9 N 0.3590(6) -0.8493(5) 0.9355(4) 0.041(2) Uani 1 1 d . . . . .
C81 C 0.2965(6) -0.2039(5) 0.4537(5) 0.026(2) Uani 1 1 d . . . . .
C1 C 0.4147(8) -0.5651(6) 0.5705(6) 0.042(3) Uani 1 1 d . . . . .
C2 C 0.4227(7) -0.4711(5) 0.5674(5) 0.037(3) Uani 1 1 d . . . . .
C3 C 0.3566(7) -0.4164(5) 0.5355(5) 0.034(2) Uani 1 1 d . . . . .
H3 H 0.307072 -0.438509 0.515335 0.041 Uiso 1 1 calc R . . . .
C4 C 0.3627(6) -0.3287(5) 0.5329(5) 0.030(2) Uani 1 1 d . . . . .
C5 C 0.2855(6) -0.2717(5) 0.5030(5) 0.029(2) Uani 1 1 d . . . . .
C6 C 0.2015(7) -0.2896(5) 0.5280(6) 0.038(3) Uani 1 1 d . . . . .
H6 H 0.193617 -0.336497 0.560020 0.046 Uiso 1 1 calc R . . . .
C7 C 0.1277(6) -0.2361(6) 0.5047(5) 0.035(2) Uani 1 1 d . . . . .
H7 H 0.070153 -0.248684 0.520219 0.042 Uiso 1 1 calc R . . . .
C8 C 0.1391(6) -0.1666(5) 0.4601(5) 0.026(2) Uani 1 1 d . . . . .
C9 C 0.2230(6) -0.1489(5) 0.4318(4) 0.0190(18) Uani 1 1 d . . . . .
C10 C 0.2338(6) -0.0749(5) 0.3780(4) 0.023(2) Uani 1 1 d . . . . .
C11 C 0.2895(6) -0.0102(5) 0.3901(4) 0.026(2) Uani 1 1 d . . . . .
C12 C 0.2974(6) 0.0591(5) 0.3396(5) 0.027(2) Uani 1 1 d . . . . .
H12 H 0.336919 0.101124 0.346860 0.032 Uiso 1 1 calc R . . . .
C13 C 0.2465(6) 0.0644(6) 0.2791(5) 0.031(2) Uani 1 1 d . . . . .
H13A H 0.250790 0.110903 0.246013 0.037 Uiso 1 1 calc R . . . .
C14 C 0.1890(6) 0.0012(5) 0.2672(4) 0.027(2) Uani 1 1 d . . . . .
C15 C 0.1844(6) -0.0683(5) 0.3170(4) 0.022(2) Uani 1 1 d . . . . .
H15 H 0.146774 -0.111516 0.308700 0.027 Uiso 1 1 calc R . . . .
C16 C 0.1342(7) 0.0087(6) 0.2017(5) 0.034(2) Uani 1 1 d . . . . .
C17 C 0.3336(6) -0.0085(5) 0.4598(4) 0.0213(19) Uani 1 1 d . . . . .
C18 C 0.0608(6) -0.1051(5) 0.4479(5) 0.028(2) Uani 1 1 d . . . . .
C19 C 0.1650(9) 0.2305(7) 0.4243(6) 0.057(3) Uani 1 1 d . . . . .
H19 H 0.206632 0.247805 0.455565 0.068 Uiso 1 1 calc R . . . .
C20 C 0.1593(7) 0.3611(6) 0.3426(5) 0.039(3) Uani 1 1 d . . . . .
C21 C 0.2176(8) 0.4033(7) 0.3815(6) 0.056(3) Uani 1 1 d . . . . .
H21A H 0.241636 0.377230 0.423350 0.067 Uiso 1 1 calc R . . . .
C22 C 0.2403(8) 0.4853(7) 0.3578(6) 0.058(3) Uani 1 1 d . . . . .
H22 H 0.277778 0.513650 0.385573 0.069 Uiso 1 1 calc R . . . .
C23 C 0.2098(8) 0.5259(6) 0.2952(6) 0.042(3) Uani 1 1 d . . . . .
C24 C 0.1527(10) 0.4823(7) 0.2587(6) 0.066(4) Uani 1 1 d . . . . .
H24 H 0.130190 0.507785 0.216128 0.079 Uiso 1 1 calc R . . . .
C25 C 0.1257(10) 0.4020(7) 0.2814(7) 0.070(4) Uani 1 1 d . . . . .
H25 H 0.084726 0.375773 0.254914 0.084 Uiso 1 1 calc R . . . .
C26 C 0.2374(7) 0.6107(6) 0.2702(6) 0.044(3) Uani 1 1 d . . . . .
C27 C 0.1872(7) 0.6654(6) 0.2223(5) 0.039(2) Uani 1 1 d . . . . .
H27 H 0.132858 0.648344 0.205647 0.047 Uiso 1 1 calc R . . . .
C28 C 0.2161(7) 0.7441(5) 0.1991(5) 0.036(2) Uani 1 1 d . . . . .
H28 H 0.180100 0.779973 0.168324 0.043 Uiso 1 1 calc R . . . .
C29 C 0.2961(7) 0.7703(5) 0.2203(5) 0.031(2) Uani 1 1 d . . . . .
C30 C 0.3478(8) 0.7175(7) 0.2661(7) 0.057(3) Uani 1 1 d . . . . .
H30 H 0.402975 0.734691 0.280967 0.068 Uiso 1 1 calc R . . . .
C31 C 0.3191(8) 0.6391(7) 0.2903(7) 0.064(4) Uani 1 1 d . . . . .
H31 H 0.355789 0.604024 0.321256 0.076 Uiso 1 1 calc R . . . .
C32 C 0.3091(6) 0.8952(5) 0.1316(5) 0.028(2) Uani 1 1 d . . . . .
H32 H 0.268653 0.878504 0.099051 0.034 Uiso 1 1 calc R . . . .
C33 C 0.4030(6) 0.9664(5) 0.1833(5) 0.032(2) Uani 1 1 d . . . . .
H33 H 0.440146 1.009719 0.192344 0.039 Uiso 1 1 calc R . . . .
C34 C 0.3897(7) 0.8972(6) 0.2269(5) 0.034(2) Uani 1 1 d . . . . .
H34 H 0.415942 0.883100 0.270835 0.041 Uiso 1 1 calc R . . . .
C35 C 0.5478(7) 1.1066(6) 0.0530(5) 0.036(2) Uani 1 1 d . . . . .
C36 C 0.6238(6) 1.1635(5) 0.0396(5) 0.030(2) Uani 1 1 d . . . . .
C37 C 0.7088(6) 1.1401(5) 0.0713(4) 0.027(2) Uani 1 1 d . . . . .
C38 C 0.7174(6) 1.0657(5) 0.1244(4) 0.025(2) Uani 1 1 d . . . . .
C39 C 0.7794(6) 0.9970(5) 0.1170(4) 0.025(2) Uani 1 1 d . . . . .
C40 C 0.7880(7) 0.9304(6) 0.1694(5) 0.036(3) Uani 1 1 d . . . . .
H40 H 0.830742 0.886331 0.164866 0.044 Uiso 1 1 calc R . . . .
C41 C 0.7341(7) 0.9286(6) 0.2280(5) 0.036(2) Uani 1 1 d . . . . .
H41 H 0.738353 0.882608 0.261976 0.043 Uiso 1 1 calc R . . . .
C42 C 0.6732(6) 0.9966(5) 0.2354(5) 0.029(2) Uani 1 1 d . . . . .
C43 C 0.6662(6) 1.0640(6) 0.1847(4) 0.028(2) Uani 1 1 d . . . . .
H43 H 0.625905 1.109431 0.191127 0.034 Uiso 1 1 calc R . . . .
C44 C 0.6132(7) 0.9978(6) 0.2977(5) 0.038(2) Uani 1 1 d . . . . .
C45 C 0.8329(6) 0.9906(5) 0.0513(5) 0.025(2) Uani 1 1 d . . . . .
C46 C 0.9573(6) 1.1755(6) -0.0157(5) 0.030(2) Uani 1 1 d . . . . .
C47 C 0.9380(6) 1.2706(6) -0.0271(5) 0.031(2) Uani 1 1 d . . . . .
C48 C 0.8528(6) 1.3087(5) -0.0189(4) 0.024(2) Uani 1 1 d . . . . .
C49 C 0.7745(6) 1.2588(5) 0.0037(5) 0.028(2) Uani 1 1 d . . . . .
C50 C 0.6899(7) 1.2835(6) -0.0256(5) 0.035(2) Uani 1 1 d . . . . .
H50 H 0.682728 1.330707 -0.058246 0.041 Uiso 1 1 calc R . . . .
C51 C 0.6166(6) 1.2358(6) -0.0048(5) 0.038(3) Uani 1 1 d . . . . .
H51 H 0.559838 1.254326 -0.022143 0.045 Uiso 1 1 calc R . . . .
C52 C 0.8421(6) 1.3964(5) -0.0332(5) 0.030(2) Uani 1 1 d . . . . .
H52 H 0.785955 1.422931 -0.026181 0.036 Uiso 1 1 calc R . . . .
C53 C 0.9120(7) 1.4456(5) -0.0573(5) 0.030(2) Uani 1 1 d . . . . .
C54 C 0.8934(7) 1.5393(6) -0.0712(5) 0.039(3) Uani 1 1 d . . . . .
C55 C 0.9957(7) 1.4052(6) -0.0676(5) 0.037(2) Uani 1 1 d . . . . .
H55 H 1.042786 1.436312 -0.086554 0.044 Uiso 1 1 calc R . . . .
C56 C 1.0088(7) 1.3197(6) -0.0499(5) 0.037(2) Uani 1 1 d . . . . .
H56 H 1.066145 1.294109 -0.053111 0.044 Uiso 1 1 calc R . . . .
C57 C 0.0778(9) 0.2280(7) 0.3345(7) 0.072(4) Uani 1 1 d . . . . .
H57 H 0.046929 0.241768 0.292384 0.086 Uiso 1 1 calc R . . . .
C58 C 0.0756(8) 0.1559(6) 0.3742(6) 0.053(3) Uani 1 1 d . . . . .
H58 H 0.041586 0.110563 0.364541 0.063 Uiso 1 1 calc R . . . .
C59 C 0.1789(6) -0.1010(5) 0.6399(5) 0.031(2) Uani 1 1 d . . . . .
H59 H 0.218565 -0.126052 0.609330 0.037 Uiso 1 1 calc R . . . .
C60 C 0.1878(7) -0.2190(5) 0.7332(5) 0.038(3) Uani 1 1 d . . . . .
C61 C 0.1332(7) -0.2643(6) 0.7798(5) 0.039(3) Uani 1 1 d . . . . .
H61 H 0.078763 -0.240098 0.794240 0.047 Uiso 1 1 calc R . . . .
C62 C 0.1608(8) -0.3455(6) 0.8044(6) 0.054(3) Uani 1 1 d . . . . .
H62 H 0.124970 -0.375585 0.836790 0.065 Uiso 1 1 calc R . . . .
C63 C 0.2398(8) -0.3839(6) 0.7826(6) 0.049(3) Uani 1 1 d . . . . .
C64 C 0.2937(8) -0.3355(6) 0.7380(7) 0.063(4) Uani 1 1 d . . . . .
H64 H 0.348232 -0.359307 0.723424 0.076 Uiso 1 1 calc R . . . .
C65 C 0.2686(8) -0.2517(7) 0.7142(7) 0.061(4) Uani 1 1 d . . . . .
H65 H 0.306929 -0.219052 0.685740 0.074 Uiso 1 1 calc R . . . .
C66 C 0.2682(8) -0.4725(7) 0.8064(6) 0.055(3) Uani 1 1 d . . . . .
C67 C 0.2406(8) -0.5119(7) 0.8703(6) 0.059(4) Uani 1 1 d . . . . .
H67 H 0.203527 -0.481108 0.899003 0.070 Uiso 1 1 calc R . . . .
C68 C 0.2657(10) -0.5935(7) 0.8925(6) 0.070(4) Uani 1 1 d . . . . .
H68 H 0.247855 -0.617462 0.936204 0.084 Uiso 1 1 calc R . . . .
C69 C 0.3191(8) -0.6413(6) 0.8482(6) 0.057(3) Uani 1 1 d . . . . .
C70 C 0.3462(10) -0.6056(7) 0.7866(7) 0.081(5) Uani 1 1 d . . . . .
H70 H 0.382822 -0.637040 0.757954 0.097 Uiso 1 1 calc R . . . .
C71 C 0.3206(10) -0.5227(7) 0.7647(7) 0.078(5) Uani 1 1 d . . . . .
H71 H 0.338933 -0.499707 0.720747 0.094 Uiso 1 1 calc R . . . .
C72 C 0.3166(7) -0.7737(6) 0.9285(5) 0.046(3) Uani 1 1 d . . . . .
H72 H 0.272395 -0.755211 0.958788 0.055 Uiso 1 1 calc R . . . .
C73 C 0.4156(8) -0.8505(6) 0.8794(6) 0.049(3) Uani 1 1 d . . . . .
H73 H 0.454588 -0.896123 0.870636 0.059 Uiso 1 1 calc R . . . .
C74 C 0.4075(8) -0.7783(7) 0.8390(6) 0.058(3) Uani 1 1 d . . . . .
H74 H 0.437272 -0.764666 0.797019 0.069 Uiso 1 1 calc R . . . .
C75 C 0.0983(7) -0.0801(6) 0.7323(5) 0.039(3) Uani 1 1 d . . . . .
H75 H 0.070954 -0.087076 0.776080 0.047 Uiso 1 1 calc R . . . .
C76 C 0.0867(7) -0.0139(6) 0.6850(5) 0.038(3) Uani 1 1 d . . . . .
H76 H 0.050441 0.034443 0.691020 0.046 Uiso 1 1 calc R . . . .
C77 C 0.4390(7) -0.2991(5) 0.5602(5) 0.033(2) Uani 1 1 d . . . . .
C78 C 0.5047(7) -0.3542(6) 0.5921(6) 0.044(3) Uani 1 1 d . . . . .
H78 H 0.554924 -0.332320 0.611416 0.053 Uiso 1 1 calc R . . . .
C79 C 0.4977(7) -0.4405(6) 0.5958(6) 0.046(3) Uani 1 1 d . . . . .
H79 H 0.542509 -0.477148 0.617047 0.055 Uiso 1 1 calc R . . . .
C80 C 0.4502(7) -0.2054(6) 0.5682(5) 0.036(3) Uani 1 1 d . . . . .

loop_
_atom_site_aniso_label
_atom_site_aniso_U_11
_atom_site_aniso_U_22
_atom_site_aniso_U_33
_atom_site_aniso_U_23
_atom_site_aniso_U_13
_atom_site_aniso_U_12
Cd1 0.0355(5) 0.0351(4) 0.0202(4) -0.0030(3) 0.0036(3) -0.0039(3)
Cd2 0.0289(4) 0.0264(4) 0.0292(4) 0.0065(3) -0.0065(3) 0.0020(3)
Cd3 0.0363(4) 0.0268(4) 0.0313(4) 0.0082(3) 0.0011(3) -0.0049(3)
Cd4 0.0258(4) 0.0303(4) 0.0178(3) -0.0024(3) -0.0061(3) 0.0017(3)
O1 0.037(5) 0.054(4) 0.029(4) 0.012(3) -0.011(3) 0.000(3)
O2 0.056(6) 0.064(5) 0.029(4) 0.003(4) -0.025(3) -0.011(4)
O3 0.021(4) 0.051(4) 0.035(4) 0.002(3) -0.010(3) -0.003(3)
O4 0.028(4) 0.054(4) 0.028(4) -0.012(3) -0.003(3) 0.006(3)
O5 0.033(4) 0.030(4) 0.036(4) -0.004(3) -0.011(3) 0.007(3)
O6 0.024(4) 0.038(4) 0.058(5) 0.005(3) -0.008(3) 0.004(3)
O7 0.033(4) 0.045(4) 0.038(4) 0.001(3) -0.008(3) -0.002(3)
O8 0.029(5) 0.058(5) 0.078(6) 0.014(4) 0.001(4) -0.002(3)
O9 0.058(5) 0.045(4) 0.016(4) 0.005(3) 0.005(3) -0.002(3)
O10 0.048(5) 0.059(4) 0.025(4) -0.006(3) 0.014(3) 0.009(3)
O11 0.021(4) 0.045(4) 0.039(4) 0.001(3) -0.003(3) -0.001(3)
O12 0.038(4) 0.027(3) 0.038(4) -0.008(3) -0.013(3) 0.007(3)
O13 0.073(6) 0.033(4) 0.049(5) 0.010(4) 0.011(4) -0.007(4)
O14 0.053(6) 0.030(4) 0.111(8) 0.001(4) 0.011(5) 0.000(4)
O15 0.037(4) 0.024(3) 0.038(4) -0.012(3) -0.006(3) 0.003(3)
O16 0.029(4) 0.042(4) 0.023(4) -0.003(3) 0.002(3) -0.010(3)
O17 0.041(5) 0.042(4) 0.048(5) -0.003(3) 0.004(3) -0.007(3)
O18 0.048(5) 0.050(5) 0.064(5) -0.004(4) 0.013(4) -0.007(3)
O19 0.053(5) 0.029(4) 0.042(4) 0.005(3) 0.006(3) 0.013(3)
O20 0.033(5) 0.037(4) 0.082(6) -0.021(4) 0.001(4) -0.004(3)
O21 0.067(6) 0.023(4) 0.085(6) -0.005(4) -0.024(5) -0.001(4)
O22 0.079(7) 0.036(4) 0.088(7) 0.008(4) -0.042(5) 0.010(4)
N1 0.047(6) 0.024(4) 0.037(5) 0.013(4) -0.010(4) -0.004(4)
N2 0.059(6) 0.035(5) 0.026(5) 0.010(4) -0.018(4) -0.010(4)
N3 0.039(5) 0.023(4) 0.037(5) 0.006(3) 0.001(4) 0.001(3)
N4 0.033(5) 0.024(4) 0.028(4) 0.006(3) -0.004(3) -0.005(3)
C82 0.023(5) 0.021(4) 0.024(5) 0.003(4) 0.000(4) -0.001(3)
N6 0.028(5) 0.023(4) 0.030(4) 0.014(3) -0.008(3) 0.001(3)
N7 0.039(5) 0.032(4) 0.031(5) 0.013(3) -0.001(4) 0.001(3)
N8 0.059(7) 0.030(5) 0.051(6) 0.018(4) 0.017(5) 0.004(4)
N9 0.050(6) 0.039(5) 0.034(5) 0.005(4) 0.002(4) -0.010(4)
C81 0.014(5) 0.020(4) 0.042(6) -0.004(4) -0.014(4) 0.007(3)
C1 0.046(7) 0.026(5) 0.051(7) 0.008(5) 0.000(5) 0.009(5)
C2 0.048(7) 0.026(5) 0.036(6) 0.003(4) -0.007(5) 0.010(4)
C3 0.034(6) 0.022(5) 0.045(6) 0.003(4) 0.000(5) 0.001(4)
C4 0.019(6) 0.031(5) 0.038(6) 0.003(4) -0.010(4) 0.004(4)
C5 0.025(6) 0.028(5) 0.034(5) -0.002(4) -0.005(4) 0.005(4)
C6 0.032(6) 0.020(5) 0.059(7) 0.016(4) -0.007(5) -0.001(4)
C7 0.021(6) 0.047(6) 0.033(6) 0.020(4) -0.005(4) 0.005(4)
C8 0.011(5) 0.035(5) 0.030(5) -0.001(4) -0.006(4) 0.005(4)
C9 0.020(5) 0.021(4) 0.016(4) -0.002(3) -0.002(3) -0.008(3)
C10 0.026(5) 0.026(5) 0.018(5) -0.002(4) 0.001(4) -0.003(4)
C11 0.026(6) 0.032(5) 0.020(5) -0.003(4) 0.003(4) -0.001(4)
C12 0.021(5) 0.030(5) 0.029(5) 0.001(4) -0.013(4) -0.013(4)
C13 0.023(6) 0.043(6) 0.025(5) 0.008(4) -0.006(4) 0.001(4)
C14 0.033(6) 0.031(5) 0.017(5) -0.003(4) -0.004(4) 0.000(4)
C15 0.021(5) 0.022(4) 0.024(5) -0.004(4) -0.002(4) 0.002(3)
C16 0.032(6) 0.050(6) 0.020(5) -0.004(5) -0.003(4) 0.004(5)
C17 0.019(5) 0.013(4) 0.030(5) 0.005(3) -0.008(4) 0.001(3)
C18 0.027(6) 0.027(5) 0.027(5) 0.006(4) 0.001(4) 0.002(4)
C19 0.083(10) 0.050(7) 0.036(7) 0.013(5) -0.032(6) -0.013(6)
C20 0.055(7) 0.024(5) 0.037(6) 0.010(4) -0.014(5) -0.007(4)
C21 0.075(9) 0.045(7) 0.043(7) 0.018(5) -0.019(6) -0.009(6)
C22 0.064(9) 0.052(7) 0.054(8) 0.023(6) -0.024(6) -0.025(6)
C23 0.056(8) 0.023(5) 0.046(7) 0.009(5) -0.007(5) -0.006(5)
C24 0.108(12) 0.044(7) 0.045(8) 0.013(6) -0.037(7) -0.023(7)
C25 0.103(12) 0.050(8) 0.056(9) 0.018(6) -0.051(8) -0.036(7)
C26 0.037(7) 0.041(6) 0.051(7) 0.006(5) -0.004(5) -0.002(5)
C27 0.046(7) 0.034(6) 0.035(6) 0.013(4) -0.015(5) -0.012(4)
C28 0.033(6) 0.027(5) 0.044(6) 0.011(4) -0.018(5) 0.003(4)
C29 0.042(7) 0.026(5) 0.023(5) 0.014(4) 0.006(4) -0.001(4)
C30 0.056(9) 0.044(7) 0.069(9) 0.013(6) -0.021(6) -0.022(5)
C31 0.056(9) 0.041(7) 0.087(10) 0.031(6) -0.013(7) -0.007(6)
C32 0.039(6) 0.023(5) 0.021(5) 0.006(4) -0.004(4) -0.002(4)
C33 0.033(6) 0.027(5) 0.035(6) 0.006(4) -0.006(4) -0.003(4)
C34 0.036(6) 0.037(5) 0.026(5) 0.006(4) -0.007(4) 0.006(4)
C35 0.027(6) 0.054(7) 0.026(5) 0.007(5) -0.006(4) -0.001(5)
C36 0.024(6) 0.030(5) 0.035(6) 0.002(4) 0.002(4) -0.005(4)
C37 0.036(6) 0.026(5) 0.017(5) 0.003(4) 0.000(4) 0.000(4)
C38 0.015(5) 0.041(5) 0.020(5) -0.005(4) -0.008(3) -0.005(4)
C39 0.028(6) 0.028(5) 0.019(5) 0.001(4) -0.001(4) 0.001(4)
C40 0.036(6) 0.039(5) 0.032(6) 0.003(4) -0.003(4) 0.012(4)
C41 0.051(7) 0.033(5) 0.023(5) 0.003(4) 0.001(4) -0.001(4)
C42 0.027(6) 0.035(5) 0.024(5) -0.004(4) 0.003(4) 0.002(4)
C43 0.026(6) 0.041(5) 0.018(5) -0.003(4) -0.004(4) 0.004(4)
C44 0.049(7) 0.043(6) 0.024(6) -0.007(5) 0.005(4) -0.014(5)
C45 0.027(6) 0.027(5) 0.021(5) -0.001(4) -0.001(4) -0.006(4)
C46 0.018(5) 0.037(5) 0.034(6) -0.001(4) 0.006(4) -0.002(4)
C47 0.032(6) 0.041(6) 0.019(5) -0.004(4) -0.004(4) -0.004(4)
C48 0.026(5) 0.034(5) 0.012(4) -0.003(4) -0.003(3) -0.002(4)
C49 0.027(6) 0.025(5) 0.033(5) -0.003(4) 0.003(4) -0.001(4)
C50 0.039(7) 0.025(5) 0.038(6) 0.007(4) -0.004(5) -0.002(4)
C51 0.019(6) 0.047(6) 0.043(6) 0.010(5) 0.006(4) 0.016(4)
C52 0.031(6) 0.033(5) 0.026(5) 0.000(4) -0.002(4) 0.005(4)
C53 0.041(6) 0.021(5) 0.029(5) -0.005(4) 0.001(4) -0.016(4)
C54 0.050(8) 0.029(5) 0.039(6) 0.001(4) -0.002(5) -0.009(5)
C55 0.033(6) 0.040(6) 0.037(6) 0.008(4) -0.002(4) -0.009(4)
C56 0.025(6) 0.035(5) 0.050(7) -0.002(5) -0.001(5) 0.005(4)
C57 0.094(11) 0.054(8) 0.063(9) 0.032(6) -0.065(8) -0.033(7)
C58 0.073(9) 0.026(6) 0.059(8) 0.011(5) -0.037(6) -0.023(5)
C59 0.039(6) 0.022(5) 0.028(5) 0.012(4) 0.003(4) 0.005(4)
C60 0.051(7) 0.023(5) 0.036(6) 0.013(4) -0.008(5) 0.004(4)
C61 0.051(7) 0.033(5) 0.030(6) 0.015(4) -0.003(5) 0.000(4)
C62 0.062(9) 0.037(6) 0.058(8) 0.017(5) 0.008(6) -0.001(5)
C63 0.053(8) 0.045(6) 0.042(7) 0.017(5) 0.008(5) 0.014(5)
C64 0.065(9) 0.035(6) 0.084(10) 0.021(6) 0.021(7) 0.011(6)
C65 0.040(7) 0.052(7) 0.083(9) 0.033(6) 0.016(6) 0.018(5)
C66 0.069(9) 0.047(7) 0.043(7) 0.021(5) 0.018(6) 0.014(6)
C67 0.080(10) 0.046(7) 0.046(7) 0.010(5) 0.022(6) 0.016(6)
C68 0.116(12) 0.044(7) 0.047(8) 0.009(6) 0.030(7) 0.013(7)
C69 0.069(9) 0.037(6) 0.061(8) 0.018(5) 0.016(6) 0.007(5)
C70 0.119(13) 0.056(8) 0.058(9) 0.021(6) 0.040(8) 0.039(8)
C71 0.112(12) 0.055(7) 0.057(8) 0.032(6) 0.042(8) 0.032(7)
C72 0.050(7) 0.044(6) 0.037(6) 0.027(5) 0.014(5) 0.002(5)
C73 0.059(8) 0.035(6) 0.051(7) 0.005(5) 0.018(6) 0.005(5)
C74 0.074(9) 0.045(7) 0.051(7) 0.009(5) 0.025(6) 0.004(6)
C75 0.041(7) 0.045(6) 0.031(6) -0.004(5) 0.012(5) 0.001(5)
C76 0.034(6) 0.035(5) 0.046(7) -0.002(5) 0.001(5) 0.001(4)
C77 0.033(6) 0.025(5) 0.038(6) 0.006(4) -0.001(4) 0.009(4)
C78 0.026(6) 0.035(6) 0.069(8) 0.001(5) -0.017(5) 0.005(4)
C79 0.027(6) 0.032(5) 0.075(8) 0.011(5) -0.018(5) 0.010(4)
C80 0.038(7) 0.023(5) 0.045(6) 0.010(4) -0.003(5) 0.007(4)

loop_
_atom_type_symbol
_atom_type_description
_atom_type_scat_dispersion_real
_atom_type_scat_dispersion_imag
_atom_type_scat_source
C C 0.0030 0.0020 'International Tables Vol C Tables 4.2.6.8 and 6.1.1.4'
H H 0.0000 0.0000 'International Tables Vol C Tables 4.2.6.8 and 6.1.1.4'
Cd Cd -0.8080 1.2020 'International Tables Vol C Tables 4.2.6.8 and 6.1.1.4'
N N 0.0060 0.0030 'International Tables Vol C Tables 4.2.6.8 and 6.1.1.4'
O O 0.0110 0.0060 'International Tables Vol C Tables 4.2.6.8 and 6.1.1.4'

loop_
_geom_angle_atom_site_label_1
_geom_angle_atom_site_label_2
_geom_angle_atom_site_label_3
_geom_angle
_geom_angle_site_symmetry_1
_geom_angle_site_symmetry_3
_geom_angle_publ_flag
O3 Cd1 Cd1 38.57(17) 2_656 2_656 ?
O3 Cd1 Cd1 39.85(16) . 2_656 ?
O3 Cd1 O3 78.4(3) . 2_656 ?
O3 Cd1 O4 49.8(2) 2_656 2_656 ?
O3 Cd1 O4 120.5(2) . 2_656 ?
O3 Cd1 O9 113.5(2) . 1_545 ?
O3 Cd1 O9 113.7(2) 2_656 1_545 ?
O3 Cd1 O10 165.7(2) 2_656 1_545 ?
O3 Cd1 O10 114.3(3) . 1_545 ?
O3 Cd1 O19 139.3(2) . 2_656 ?
O3 Cd1 O20 87.2(2) 2_656 2_656 ?
O3 Cd1 O20 85.6(2) . 2_656 ?
O3 Cd1 C44 122.2(3) . 1_545 ?
O3 Cd1 C44 139.7(3) 2_656 1_545 ?
O3 Cd1 C80 112.3(3) . 2_656 ?
O3 Cd1 C80 86.5(3) 2_656 2_656 ?
O4 Cd1 Cd1 84.26(14) 2_656 2_656 ?
O9 Cd1 Cd1 121.14(16) 1_545 2_656 ?
O9 Cd1 O4 72.9(2) 1_545 2_656 ?
O9 Cd1 O20 153.5(3) 1_545 2_656 ?
O9 Cd1 C44 28.9(3) 1_545 1_545 ?
O9 Cd1 C80 132.6(3) 1_545 2_656 ?
O10 Cd1 Cd1 153.6(2) 1_545 2_656 ?
O10 Cd1 O4 116.0(2) 1_545 2_656 ?
O10 Cd1 O9 56.2(2) 1_545 1_545 ?
O10 Cd1 O20 99.9(2) 1_545 2_656 ?
O10 Cd1 C44 28.1(3) 1_545 1_545 ?
O10 Cd1 C80 94.0(3) 1_545 2_656 ?
O19 Cd1 Cd1 117.39(16) 2_656 2_656 ?
O19 Cd1 O3 88.0(2) 2_656 2_656 ?
O19 Cd1 O4 73.8(2) 2_656 2_656 ?
O19 Cd1 O9 107.1(2) 2_656 1_545 ?
O19 Cd1 O10 85.9(3) 2_656 1_545 ?
O19 Cd1 O20 55.3(2) 2_656 2_656 ?
O19 Cd1 C44 92.6(3) 2_656 1_545 ?
O19 Cd1 C80 27.7(3) 2_656 2_656 ?
O20 Cd1 Cd1 85.31(19) 2_656 2_656 ?
O20 Cd1 O4 114.3(2) 2_656 2_656 ?
O20 Cd1 C44 125.4(3) 2_656 1_545 ?
O20 Cd1 C80 27.6(2) 2_656 2_656 ?
C44 Cd1 Cd1 147.0(2) 1_545 2_656 ?
C44 Cd1 O4 91.9(3) 1_545 2_656 ?
C44 Cd1 C80 111.3(3) 1_545 2_656 ?
C80 Cd1 Cd1 101.7(2) 2_656 2_656 ?
C80 Cd1 O4 93.8(3) 2_656 2_656 ?
O4 Cd2 O7 75.2(2) . . ?
O5 Cd2 O4 98.5(2) . . ?
O5 Cd2 O6 102.5(2) . 2_556 ?
O5 Cd2 O7 170.7(2) . . ?
O5 Cd2 N1 85.6(3) . . ?
O6 Cd2 O4 158.9(2) 2_556 . ?
O6 Cd2 O7 84.0(2) 2_556 . ?
N1 Cd2 O4 99.4(3) . . ?
N1 Cd2 O6 83.4(3) . 2_556 ?
N1 Cd2 O7 88.6(3) . . ?
N6 Cd2 O4 85.3(2) . . ?
N6 Cd2 O5 101.7(3) . . ?
N6 Cd2 O6 89.3(2) . 2_556 ?
N6 Cd2 O7 84.8(3) . . ?
N6 Cd2 N1 170.7(3) . . ?
O8 Cd3 O16 157.7(2) . 2_675 ?
O8 Cd3 O18 79.5(3) . . ?
O17 Cd3 O8 103.0(3) 2_675 . ?
O17 Cd3 O16 98.1(2) 2_675 2_675 ?
O17 Cd3 O18 167.9(3) 2_675 . ?
O18 Cd3 O16 78.4(2) . 2_675 ?
N4 Cd3 O8 99.5(3) . . ?
N4 Cd3 O16 83.3(3) . 2_675 ?
N4 Cd3 O17 100.5(2) . 2_675 ?
N4 Cd3 O18 90.6(2) . . ?
N4 Cd3 N9 175.5(3) . 1_574 ?
N9 Cd3 O8 81.4(3) 1_574 . ?
N9 Cd3 O16 94.2(3) 1_574 2_675 ?
N9 Cd3 O17 83.6(3) 1_574 2_675 ?
N9 Cd3 O18 85.1(3) 1_574 . ?
O1 Cd4 Cd4 162.16(16) 1_665 2_775 ?
O1 Cd4 O2 54.9(3) 1_665 1_665 ?
O1 Cd4 O11 132.0(2) 1_665 2_775 ?
O1 Cd4 O12 85.8(2) 1_665 . ?
O1 Cd4 O15 122.0(2) 1_665 2_775 ?
O1 Cd4 O16 86.3(2) 1_665 2_775 ?
O1 Cd4 C16 27.7(3) 1_665 1_665 ?
O1 Cd4 C45 110.5(3) 1_665 2_775 ?
O2 Cd4 Cd4 139.0(2) 1_665 2_775 ?
O2 Cd4 O11 155.1(2) 1_665 2_775 ?
O2 Cd4 O16 112.0(2) 1_665 2_775 ?
O2 Cd4 C16 27.4(3) 1_665 1_665 ?
O2 Cd4 C45 135.3(3) 1_665 2_775 ?
O11 Cd4 Cd4 45.54(16) . 2_775 ?
O11 Cd4 Cd4 42.87(16) 2_775 2_775 ?
O11 Cd4 O1 134.2(2) . 1_665 ?
O11 Cd4 O2 99.1(3) . 1_665 ?
O11 Cd4 O11 88.4(2) . 2_775 ?
O11 Cd4 O12 81.5(2) . . ?
O11 Cd4 O15 79.9(2) . 2_775 ?
O11 Cd4 O16 52.7(2) 2_775 2_775 ?
O11 Cd4 O16 139.2(2) . 2_775 ?
O11 Cd4 C16 150.4(3) 2_775 1_665 ?
O11 Cd4 C16 120.7(3) . 1_665 ?
O11 Cd4 C45 113.4(3) . 2_775 ?
O11 Cd4 C45 26.1(2) 2_775 2_775 ?
O12 Cd4 Cd4 76.43(15) . 2_775 ?
O12 Cd4 O2 125.3(2) . 1_665 ?
O12 Cd4 O11 79.2(2) . 2_775 ?
O12 Cd4 O16 100.1(2) . 2_775 ?
O12 Cd4 C16 108.5(3) . 1_665 ?
O12 Cd4 C45 90.5(2) . 2_775 ?
O15 Cd4 Cd4 75.65(16) 2_775 2_775 ?
O15 Cd4 O2 78.3(2) 2_775 1_665 ?
O15 Cd4 O11 79.7(2) 2_775 2_775 ?
O15 Cd4 O12 152.1(2) 2_775 . ?
O15 Cd4 O16 81.1(2) 2_775 2_775 ?
O15 Cd4 C16 98.9(3) 2_775 1_665 ?
O15 Cd4 C45 78.2(2) 2_775 2_775 ?
O16 Cd4 Cd4 94.74(15) 2_775 2_775 ?
O16 Cd4 C16 97.7(3) 2_775 1_665 ?
O16 Cd4 C45 26.7(2) 2_775 2_775 ?
C16 Cd4 Cd4 165.5(2) 1_665 2_775 ?
C16 Cd4 C45 124.4(3) 1_665 2_775 ?
C45 Cd4 Cd4 68.2(2) 2_775 2_775 ?
C16 O1 Cd4 93.8(6) . 1_445 ?
C16 O2 Cd4 89.3(6) . 1_445 ?
Cd1 O3 Cd1 101.6(3) . 2_656 ?
C17 O3 Cd1 142.2(5) . . ?
C17 O3 Cd1 105.7(5) . 2_656 ?
Cd2 O4 Cd1 145.7(2) . 2_656 ?
C17 O4 Cd1 82.5(5) . 2_656 ?
C17 O4 Cd2 130.7(6) . . ?
C18 O5 Cd2 136.7(6) . . ?
C18 O6 Cd2 113.4(5) . 2_556 ?
C35 O8 Cd3 109.1(7) . . ?
C44 O9 Cd1 88.3(5) . 1_565 ?
C44 O10 Cd1 91.1(6) . 1_565 ?
Cd4 O11 Cd4 91.6(2) . 2_775 ?
C45 O11 Cd4 163.2(6) . . ?
C45 O11 Cd4 94.3(5) . 2_775 ?
C46 O12 Cd4 128.6(6) . . ?
C46 O15 Cd4 131.5(6) . 2_775 ?
Cd3 O16 Cd4 134.7(3) 2_675 2_775 ?
C45 O16 Cd3 128.9(6) . 2_675 ?
C45 O16 Cd4 91.1(5) . 2_775 ?
C35 O17 Cd3 137.5(6) . 2_675 ?
C80 O19 Cd1 95.4(6) . 2_656 ?
C80 O20 Cd1 88.0(5) . 2_656 ?
C19 N1 Cd2 129.2(7) . . ?
C19 N1 C58 105.4(9) . . ?
C58 N1 Cd2 124.7(7) . . ?
C19 N2 C20 126.8(10) . . ?
C19 N2 C57 104.3(9) . . ?
C57 N2 C20 128.8(8) . . ?
C32 N3 C29 127.1(9) . . ?
C32 N3 C34 106.6(8) . . ?
C34 N3 C29 126.3(8) . . ?
C32 N4 Cd3 128.5(7) . . ?
C32 N4 C33 106.4(8) . . ?
C33 N4 Cd3 124.9(7) . . ?
C37 C82 C49 121.7(8) . . ?
C59 N6 Cd2 127.2(6) . . ?
C59 N6 C76 105.2(7) . . ?
C76 N6 Cd2 127.4(6) . . ?
C59 N7 C60 125.1(7) . . ?
C59 N7 C75 106.4(7) . . ?
C75 N7 C60 128.3(8) . . ?
C72 N8 C69 127.4(8) . . ?
C72 N8 C74 106.7(8) . . ?
C74 N8 C69 125.9(9) . . ?
C72 N9 Cd3 128.3(6) . 1_536 ?
C72 N9 C73 105.2(8) . . ?
C73 N9 Cd3 125.5(7) . 1_536 ?
C5 C81 C9 120.6(8) . . ?
O21 C1 C2 114.1(8) . . ?
O22 C1 O21 123.2(10) . . ?
O22 C1 C2 122.8(11) . . ?
C3 C2 C1 120.6(10) . . ?
C79 C2 C1 118.6(8) . . ?
C79 C2 C3 120.7(9) . . ?
C2 C3 C4 121.2(10) . . ?
C3 C4 C5 119.3(9) . . ?
C77 C4 C3 117.3(7) . . ?
C77 C4 C5 123.4(8) . . ?
C81 C5 C4 123.1(8) . . ?
C6 C5 C81 120.4(8) . . ?
C6 C5 C4 116.5(9) . . ?
C5 C6 C7 118.9(9) . . ?
C8 C7 C6 120.7(9) . . ?
C7 C8 C9 121.4(7) . . ?
C7 C8 C18 117.4(8) . . ?
C9 C8 C18 120.9(8) . . ?
C81 C9 C10 121.2(7) . . ?
C8 C9 C81 117.7(8) . . ?
C8 C9 C10 121.1(7) . . ?
C11 C10 C9 121.3(8) . . ?
C15 C10 C9 119.9(8) . . ?
C15 C10 C11 118.7(8) . . ?
C10 C11 C12 120.3(8) . . ?
C10 C11 C17 120.3(8) . . ?
C12 C11 C17 119.1(8) . . ?
C13 C12 C11 119.7(9) . . ?
C12 C13 C14 120.5(9) . . ?
C13 C14 C15 118.8(8) . . ?
C13 C14 C16 119.5(9) . . ?
C15 C14 C16 121.7(9) . . ?
C10 C15 C14 121.9(9) . . ?
O1 C16 Cd4 58.5(5) . 1_445 ?
O1 C16 C14 119.8(10) . . ?
O2 C16 Cd4 63.3(5) . 1_445 ?
O2 C16 O1 120.9(9) . . ?
O2 C16 C14 119.3(9) . . ?
C14 C16 Cd4 168.9(6) . 1_445 ?
O3 C17 C11 118.5(7) . . ?
O4 C17 O3 121.2(8) . . ?
O4 C17 C11 120.3(8) . . ?
O5 C18 O6 121.6(7) . . ?
O5 C18 C8 121.1(9) . . ?
O6 C18 C8 117.2(8) . . ?
N1 C19 N2 111.8(10) . . ?
C21 C20 N2 120.8(9) . . ?
C25 C20 N2 121.1(10) . . ?
C25 C20 C21 118.1(10) . . ?
C20 C21 C22 119.7(10) . . ?
C23 C22 C21 122.9(11) . . ?
C22 C23 C26 121.8(11) . . ?
C24 C23 C22 115.4(10) . . ?
C24 C23 C26 122.7(10) . . ?
C23 C24 C25 123.7(10) . . ?
C20 C25 C24 120.1(11) . . ?
C27 C26 C23 123.2(11) . . ?
C31 C26 C23 120.8(9) . . ?
C31 C26 C27 115.9(10) . . ?
C28 C27 C26 121.4(10) . . ?
C29 C28 C27 121.2(8) . . ?
C28 C29 N3 121.8(8) . . ?
C28 C29 C30 118.9(9) . . ?
C30 C29 N3 119.3(10) . . ?
C29 C30 C31 120.5(12) . . ?
C30 C31 C26 122.1(10) . . ?
N4 C32 N3 111.3(9) . . ?
C34 C33 N4 109.4(9) . . ?
C33 C34 N3 106.3(8) . . ?
O8 C35 C36 118.0(9) . . ?
O17 C35 O8 123.4(10) . . ?
O17 C35 C36 118.4(8) . . ?
C37 C36 C35 119.3(8) . . ?
C51 C36 C35 122.6(9) . . ?
C51 C36 C37 118.1(9) . . ?
C82 C37 C36 119.2(8) . . ?
C82 C37 C38 121.2(8) . . ?
C36 C37 C38 119.5(8) . . ?
C39 C38 C37 122.1(7) . . ?
C43 C38 C37 120.1(7) . . ?
C43 C38 C39 117.8(8) . . ?
C38 C39 C45 121.4(8) . . ?
C40 C39 C38 120.2(8) . . ?
C40 C39 C45 118.2(7) . . ?
C41 C40 C39 120.9(8) . . ?
C40 C41 C42 118.8(9) . . ?
C41 C42 C44 121.0(9) . . ?
C43 C42 C41 120.5(8) . . ?
C43 C42 C44 118.5(7) . . ?
C42 C43 C38 121.6(7) . . ?
O9 C44 Cd1 62.8(4) . 1_565 ?
O9 C44 C42 119.3(8) . . ?
O10 C44 Cd1 60.8(4) . 1_565 ?
O10 C44 O9 121.0(8) . . ?
O10 C44 C42 119.6(9) . . ?
C42 C44 Cd1 160.8(7) . 1_565 ?
O11 C45 Cd4 59.7(4) . 2_775 ?
O11 C45 O16 121.8(8) . . ?
O11 C45 C39 119.5(8) . . ?
O16 C45 Cd4 62.2(4) . 2_775 ?
O16 C45 C39 118.7(8) . . ?
C39 C45 Cd4 176.7(6) . 2_775 ?
O12 C46 C47 115.9(8) . . ?
O15 C46 O12 127.6(8) . . ?
O15 C46 C47 116.5(8) . . ?
C48 C47 C46 122.9(9) . . ?
C56 C47 C46 117.1(8) . . ?
C56 C47 C48 119.9(8) . . ?
C47 C48 C49 122.0(8) . . ?
C47 C48 C52 118.0(8) . . ?
C52 C48 C49 120.0(7) . . ?
C82 C49 C48 122.5(8) . . ?
C82 C49 C50 118.8(9) . . ?
C50 C49 C48 118.7(8) . . ?
C51 C50 C49 118.5(9) . . ?
C36 C51 C50 123.3(9) . . ?
C53 C52 C48 122.4(8) . . ?
C52 C53 C54 118.2(8) . . ?
C52 C53 C55 118.3(8) . . ?
C55 C53 C54 123.5(9) . . ?
O13 C54 C53 112.8(8) . . ?
O14 C54 O13 124.5(9) . . ?
O14 C54 C53 122.7(10) . . ?
C56 C55 C53 120.0(9) . . ?
C55 C56 C47 121.2(8) . . ?
C58 C57 N2 107.8(9) . . ?
C57 C58 N1 110.6(10) . . ?
N6 C59 N7 111.3(7) . . ?
C61 C60 N7 119.4(8) . . ?
C65 C60 N7 119.2(9) . . ?
C65 C60 C61 121.3(8) . . ?
C62 C61 C60 118.7(9) . . ?
C61 C62 C63 122.1(11) . . ?
C62 C63 C64 117.2(9) . . ?
C62 C63 C66 122.5(10) . . ?
C64 C63 C66 120.3(9) . . ?
C63 C64 C65 121.7(10) . . ?
C60 C65 C64 118.7(11) . . ?
C67 C66 C63 122.2(9) . . ?
C71 C66 C63 121.8(9) . . ?
C71 C66 C67 116.0(9) . . ?
C68 C67 C66 122.7(9) . . ?
C67 C68 C69 118.8(10) . . ?
C68 C69 N8 118.9(10) . . ?
C70 C69 N8 121.1(9) . . ?
C70 C69 C68 119.9(10) . . ?
C69 C70 C71 120.7(10) . . ?
C70 C71 C66 121.7(10) . . ?
N9 C72 N8 110.9(8) . . ?
C74 C73 N9 110.9(9) . . ?
C73 C74 N8 106.2(9) . . ?
C76 C75 N7 106.9(8) . . ?
C75 C76 N6 110.1(7) . . ?
C4 C77 C78 121.0(9) . . ?
C4 C77 C80 122.8(7) . . ?
C78 C77 C80 115.5(10) . . ?
C79 C78 C77 121.5(10) . . ?
C2 C79 C78 118.1(8) . . ?
O19 C80 Cd1 56.9(5) . 2_656 ?
O19 C80 C77 118.4(9) . . ?
O20 C80 Cd1 64.4(5) . 2_656 ?
O20 C80 O19 121.3(9) . . ?
O20 C80 C77 120.3(7) . . ?
C77 C80 Cd1 175.0(7) . 2_656 ?

loop_
_geom_bond_atom_site_label_1
_geom_bond_atom_site_label_2
_geom_bond_distance
_geom_bond_site_symmetry_2
_geom_bond_publ_flag
Cd1 Cd1 3.4999(14) 2_656 ?
Cd1 O3 2.227(7) . ?
Cd1 O3 2.289(6) 2_656 ?
Cd1 O4 2.811(6) 2_656 ?
Cd1 O9 2.351(6) 1_545 ?
Cd1 O10 2.306(6) 1_545 ?
Cd1 O19 2.277(7) 2_656 ?
Cd1 O20 2.443(6) 2_656 ?
Cd1 C44 2.641(9) 1_545 ?
Cd1 C80 2.706(9) 2_656 ?
Cd2 O4 2.401(6) . ?
Cd2 O5 2.247(6) . ?
Cd2 O6 2.304(6) 2_556 ?
Cd2 O7 2.443(7) . ?
Cd2 N1 2.282(8) . ?
Cd2 N6 2.247(7) . ?
Cd3 O8 2.333(8) . ?
Cd3 O16 2.464(7) 2_675 ?
Cd3 O17 2.306(6) 2_675 ?
Cd3 O18 2.416(6) . ?
Cd3 N4 2.218(7) . ?
Cd3 N9 2.226(8) 1_574 ?
Cd4 Cd4 3.3846(13) 2_775 ?
Cd4 O1 2.308(7) 1_665 ?
Cd4 O2 2.413(7) 1_665 ?
Cd4 O11 2.304(7) . ?
Cd4 O11 2.416(6) 2_775 ?
Cd4 O12 2.329(5) . ?
Cd4 O15 2.314(5) 2_775 ?
Cd4 O16 2.471(6) 2_775 ?
Cd4 C16 2.702(10) 1_665 ?
Cd4 C45 2.792(8) 2_775 ?
O1 C16 1.260(11) . ?
O2 C16 1.245(12) . ?
O3 C17 1.294(10) . ?
O4 C17 1.228(10) . ?
O5 C18 1.257(10) . ?
O6 C18 1.271(11) . ?
O8 C35 1.256(11) . ?
O9 C44 1.276(11) . ?
O10 C44 1.245(11) . ?
O11 C45 1.229(10) . ?
O12 C46 1.287(11) . ?
O13 C54 1.316(12) . ?
O14 C54 1.186(11) . ?
O15 C46 1.237(11) . ?
O16 C45 1.254(10) . ?
O17 C35 1.245(11) . ?
O19 C80 1.264(10) . ?
O20 C80 1.253(12) . ?
O21 C1 1.304(13) . ?
O22 C1 1.199(11) . ?
N1 C19 1.303(14) . ?
N1 C58 1.348(13) . ?
N2 C19 1.362(12) . ?
N2 C20 1.403(12) . ?
N2 C57 1.370(14) . ?
N3 C29 1.441(11) . ?
N3 C32 1.351(11) . ?
N3 C34 1.376(12) . ?
N4 C32 1.291(12) . ?
N4 C33 1.377(12) . ?
C82 C37 1.387(12) . ?
C82 C49 1.393(12) . ?
N6 C59 1.309(9) . ?
N6 C76 1.374(12) . ?
N7 C59 1.349(11) . ?
N7 C60 1.424(10) . ?
N7 C75 1.366(10) . ?
N8 C69 1.428(12) . ?
N8 C72 1.342(12) . ?
N8 C74 1.377(12) . ?
N9 C72 1.320(11) . ?
N9 C73 1.364(12) . ?
C81 C5 1.378(12) . ?
C81 C9 1.402(10) . ?
C1 C2 1.495(13) . ?
C2 C3 1.382(12) . ?
C2 C79 1.370(14) . ?
C3 C4 1.392(12) . ?
C4 C5 1.505(11) . ?
C4 C77 1.371(13) . ?
C5 C6 1.370(14) . ?
C6 C7 1.398(12) . ?
C7 C8 1.347(12) . ?
C8 C9 1.390(12) . ?
C8 C18 1.484(10) . ?
C9 C10 1.501(11) . ?
C10 C11 1.386(13) . ?
C10 C15 1.373(12) . ?
C11 C12 1.403(12) . ?
C11 C17 1.487(12) . ?
C12 C13 1.376(12) . ?
C13 C14 1.384(13) . ?
C14 C15 1.393(12) . ?
C14 C16 1.486(13) . ?
C20 C21 1.380(15) . ?
C20 C25 1.366(14) . ?
C21 C22 1.392(15) . ?
C22 C23 1.372(15) . ?
C23 C24 1.354(15) . ?
C23 C26 1.461(14) . ?
C24 C25 1.385(15) . ?
C26 C27 1.392(13) . ?
C26 C31 1.385(16) . ?
C27 C28 1.373(13) . ?
C28 C29 1.354(13) . ?
C29 C30 1.364(14) . ?
C30 C31 1.373(15) . ?
C33 C34 1.338(12) . ?
C35 C36 1.489(14) . ?
C36 C37 1.419(13) . ?
C36 C51 1.361(12) . ?
C37 C38 1.483(12) . ?
C38 C39 1.406(10) . ?
C38 C43 1.379(12) . ?
C39 C40 1.389(12) . ?
C39 C45 1.496(11) . ?
C40 C41 1.374(13) . ?
C41 C42 1.389(11) . ?
C42 C43 1.375(12) . ?
C42 C44 1.488(12) . ?
C46 C47 1.514(12) . ?
C47 C48 1.391(11) . ?
C47 C56 1.385(14) . ?
C48 C49 1.482(13) . ?
C48 C52 1.392(11) . ?
C49 C50 1.401(13) . ?
C50 C51 1.394(14) . ?
C52 C53 1.384(13) . ?
C53 C54 1.495(12) . ?
C53 C55 1.392(12) . ?
C55 C56 1.370(12) . ?
C57 C58 1.314(14) . ?
C60 C61 1.381(14) . ?
C60 C65 1.346(13) . ?
C61 C62 1.371(12) . ?
C62 C63 1.377(13) . ?
C63 C64 1.377(15) . ?
C63 C66 1.475(13) . ?
C64 C65 1.396(13) . ?
C66 C67 1.391(15) . ?
C66 C71 1.389(14) . ?
C67 C68 1.356(13) . ?
C68 C69 1.405(14) . ?
C69 C70 1.330(15) . ?
C70 C71 1.375(14) . ?
C73 C74 1.320(14) . ?
C75 C76 1.324(13) . ?
C77 C78 1.379(12) . ?
C77 C80 1.522(13) . ?
C78 C79 1.371(13) . ?

loop_
_geom_torsion_atom_site_label_1
_geom_torsion_atom_site_label_2
_geom_torsion_atom_site_label_3
_geom_torsion_atom_site_label_4
_geom_torsion
_geom_torsion_site_symmetry_1
_geom_torsion_site_symmetry_2
_geom_torsion_site_symmetry_3
_geom_torsion_site_symmetry_4
_geom_torsion_publ_flag
Cd1 O3 C17 O4 10.5(9) 2_656 . . . ?
Cd1 O3 C17 O4 -124.0(9) . . . . ?
Cd1 O3 C17 C11 -169.3(6) 2_656 . . . ?
Cd1 O3 C17 C11 56.2(12) . . . . ?
Cd1 O4 C17 O3 -8.3(7) 2_656 . . . ?
Cd1 O4 C17 C11 171.5(7) 2_656 . . . ?
Cd1 O9 C44 O10 -18.4(10) 1_565 . . . ?
Cd1 O9 C44 C42 158.3(8) 1_565 . . . ?
Cd1 O10 C44 O9 18.8(10) 1_565 . . . ?
Cd1 O10 C44 C42 -157.9(8) 1_565 . . . ?
Cd1 O19 C80 O20 3.1(10) 2_656 . . . ?
Cd1 O19 C80 C77 -177.8(7) 2_656 . . . ?
Cd1 O20 C80 O19 -2.9(10) 2_656 . . . ?
Cd1 O20 C80 C77 178.1(8) 2_656 . . . ?
Cd2 O4 C17 O3 162.1(5) . . . . ?
Cd2 O4 C17 C11 -18.1(11) . . . . ?
Cd2 O5 C18 O6 132.4(8) . . . . ?
Cd2 O5 C18 C8 -44.8(12) . . . . ?
Cd2 O6 C18 O5 -28.4(10) 2_556 . . . ?
Cd2 O6 C18 C8 148.9(6) 2_556 . . . ?
Cd2 N1 C19 N2 -169.4(7) . . . . ?
Cd2 N1 C58 C57 171.2(9) . . . . ?
Cd2 N6 C59 N7 -174.5(6) . . . . ?
Cd2 N6 C76 C75 173.8(7) . . . . ?
Cd3 O8 C35 O17 -22.9(11) . . . . ?
Cd3 O8 C35 C36 151.5(7) . . . . ?
Cd3 O16 C45 Cd4 156.9(6) 2_675 . . 2_775 ?
Cd3 O16 C45 O11 152.5(6) 2_675 . . . ?
Cd3 O16 C45 C39 -26.7(10) 2_675 . . . ?
Cd3 O17 C35 O8 134.4(9) 2_675 . . . ?
Cd3 O17 C35 C36 -40.0(14) 2_675 . . . ?
Cd3 N4 C32 N3 172.4(5) . . . . ?
Cd3 N4 C33 C34 -172.8(5) . . . . ?
Cd3 N9 C72 N8 167.2(8) 1_536 . . . ?
Cd3 N9 C73 C74 -169.8(8) 1_536 . . . ?
Cd4 O1 C16 O2 -10.9(9) 1_445 . . . ?
Cd4 O1 C16 C14 167.2(7) 1_445 . . . ?
Cd4 O2 C16 O1 10.4(8) 1_445 . . . ?
Cd4 O2 C16 C14 -167.7(7) 1_445 . . . ?
Cd4 O11 C45 Cd4 110(2) . . . 2_775 ?
Cd4 O11 C45 O16 114.6(19) . . . . ?
Cd4 O11 C45 O16 4.5(9) 2_775 . . . ?
Cd4 O11 C45 C39 -176.3(7) 2_775 . . . ?
Cd4 O11 C45 C39 -66(2) . . . . ?
Cd4 O12 C46 O15 2.9(14) . . . . ?
Cd4 O12 C46 C47 -176.7(5) . . . . ?
Cd4 O15 C46 O12 -5.3(14) 2_775 . . . ?
Cd4 O15 C46 C47 174.3(5) 2_775 . . . ?
Cd4 O16 C45 O11 -4.4(8) 2_775 . . . ?
Cd4 O16 C45 C39 176.4(7) 2_775 . . . ?
O8 C35 C36 C37 137.3(9) . . . . ?
O8 C35 C36 C51 -46.0(13) . . . . ?
O12 C46 C47 C48 -114.4(10) . . . . ?
O12 C46 C47 C56 68.6(11) . . . . ?
O15 C46 C47 C48 65.9(11) . . . . ?
O15 C46 C47 C56 -111.0(10) . . . . ?
O17 C35 C36 C37 -48.1(12) . . . . ?
O17 C35 C36 C51 128.6(10) . . . . ?
O21 C1 C2 C3 5.0(14) . . . . ?
O21 C1 C2 C79 -174.0(10) . . . . ?
O22 C1 C2 C3 -174.8(11) . . . . ?
O22 C1 C2 C79 6.2(16) . . . . ?
N2 C20 C21 C22 -178.6(10) . . . . ?
N2 C20 C25 C24 -179.2(11) . . . . ?
N2 C57 C58 N1 -0.9(16) . . . . ?
N3 C29 C30 C31 -177.8(10) . . . . ?
N4 C33 C34 N3 -0.9(9) . . . . ?
C82 C37 C38 C39 -58.8(12) . . . . ?
C82 C37 C38 C43 118.6(9) . . . . ?
C82 C49 C50 C51 -1.9(12) . . . . ?
N7 C60 C61 C62 176.9(10) . . . . ?
N7 C60 C65 C64 -174.7(11) . . . . ?
N7 C75 C76 N6 1.8(12) . . . . ?
N8 C69 C70 C71 -179.4(14) . . . . ?
N9 C73 C74 N8 2.4(15) . . . . ?
C81 C5 C6 C7 -2.3(15) . . . . ?
C81 C9 C10 C11 -61.7(10) . . . . ?
C81 C9 C10 C15 121.8(9) . . . . ?
C1 C2 C3 C4 179.3(8) . . . . ?
C1 C2 C79 C78 179.4(9) . . . . ?
C2 C3 C4 C5 -174.9(9) . . . . ?
C2 C3 C4 C77 3.1(13) . . . . ?
C3 C2 C79 C78 0.4(15) . . . . ?
C3 C4 C5 C81 -131.6(10) . . . . ?
C3 C4 C5 C6 49.3(12) . . . . ?
C3 C4 C77 C78 -3.2(14) . . . . ?
C3 C4 C77 C80 -173.1(8) . . . . ?
C4 C5 C6 C7 176.8(9) . . . . ?
C4 C77 C78 C79 2.0(16) . . . . ?
C4 C77 C80 O19 37.2(13) . . . . ?
C4 C77 C80 O20 -143.7(10) . . . . ?
C5 C81 C9 C8 -1.7(12) . . . . ?
C5 C81 C9 C10 -179.8(8) . . . . ?
C5 C4 C77 C78 174.8(9) . . . . ?
C5 C4 C77 C80 4.9(14) . . . . ?
C5 C6 C7 C8 -2.1(16) . . . . ?
C6 C7 C8 C9 4.6(15) . . . . ?
C6 C7 C8 C18 -169.2(9) . . . . ?
C7 C8 C9 C81 -2.7(13) . . . . ?
C7 C8 C9 C10 175.4(8) . . . . ?
C7 C8 C18 O5 131.4(10) . . . . ?
C7 C8 C18 O6 -46.0(12) . . . . ?
C8 C9 C10 C11 120.2(9) . . . . ?
C8 C9 C10 C15 -56.2(10) . . . . ?
C9 C81 C5 C4 -174.9(8) . . . . ?
C9 C81 C5 C6 4.2(13) . . . . ?
C9 C8 C18 O5 -42.5(12) . . . . ?
C9 C8 C18 O6 140.2(9) . . . . ?
C9 C10 C11 C12 -178.9(7) . . . . ?
C9 C10 C11 C17 -5.6(11) . . . . ?
C9 C10 C15 C14 176.8(7) . . . . ?
C10 C11 C12 C13 3.0(12) . . . . ?
C10 C11 C17 O3 114.6(9) . . . . ?
C10 C11 C17 O4 -65.2(10) . . . . ?
C11 C10 C15 C14 0.2(11) . . . . ?
C11 C12 C13 C14 -1.3(12) . . . . ?
C12 C11 C17 O3 -72.0(9) . . . . ?
C12 C11 C17 O4 108.2(10) . . . . ?
C12 C13 C14 C15 -0.8(12) . . . . ?
C12 C13 C14 C16 179.6(8) . . . . ?
C13 C14 C15 C10 1.4(11) . . . . ?
C13 C14 C16 Cd4 79(4) . . . 1_445 ?
C13 C14 C16 O1 1.6(12) . . . . ?
C13 C14 C16 O2 179.7(8) . . . . ?
C15 C10 C11 C12 -2.4(11) . . . . ?
C15 C10 C11 C17 170.9(7) . . . . ?
C15 C14 C16 Cd4 -100(4) . . . 1_445 ?
C15 C14 C16 O1 -178.0(7) . . . . ?
C15 C14 C16 O2 0.1(12) . . . . ?
C16 C14 C15 C10 -179.0(7) . . . . ?
C17 C11 C12 C13 -170.4(7) . . . . ?
C18 C8 C9 C81 170.9(8) . . . . ?
C18 C8 C9 C10 -11.0(12) . . . . ?
C19 N1 C58 C57 -0.6(14) . . . . ?
C19 N2 C20 C21 -4.3(17) . . . . ?
C19 N2 C20 C25 177.2(12) . . . . ?
C19 N2 C57 C58 2.0(15) . . . . ?
C20 N2 C19 N1 -178.7(9) . . . . ?
C20 N2 C57 C58 178.0(11) . . . . ?
C20 C21 C22 C23 -2.5(19) . . . . ?
C21 C20 C25 C24 2.2(19) . . . . ?
C21 C22 C23 C24 2.6(18) . . . . ?
C21 C22 C23 C26 -177.6(11) . . . . ?
C22 C23 C24 C25 -0.3(19) . . . . ?
C22 C23 C26 C27 -156.9(11) . . . . ?
C22 C23 C26 C31 27.0(17) . . . . ?
C23 C24 C25 C20 -2(2) . . . . ?
C23 C26 C27 C28 -178.8(9) . . . . ?
C23 C26 C31 C30 178.1(11) . . . . ?
C24 C23 C26 C27 22.8(17) . . . . ?
C24 C23 C26 C31 -153.3(12) . . . . ?
C25 C20 C21 C22 0.0(17) . . . . ?
C26 C23 C24 C25 179.9(12) . . . . ?
C26 C27 C28 C29 2.1(15) . . . . ?
C27 C26 C31 C30 1.8(18) . . . . ?
C27 C28 C29 N3 176.9(8) . . . . ?
C27 C28 C29 C30 -0.7(15) . . . . ?
C28 C29 C30 C31 -0.1(17) . . . . ?
C29 N3 C32 N4 -177.7(7) . . . . ?
C29 N3 C34 C33 178.8(8) . . . . ?
C29 C30 C31 C26 0(2) . . . . ?
C31 C26 C27 C28 -2.6(16) . . . . ?
C32 N3 C29 C28 -25.7(13) . . . . ?
C32 N3 C29 C30 151.9(9) . . . . ?
C32 N3 C34 C33 -0.2(9) . . . . ?
C32 N4 C33 C34 1.7(9) . . . . ?
C33 N4 C32 N3 -1.8(9) . . . . ?
C34 N3 C29 C28 155.5(8) . . . . ?
C34 N3 C29 C30 -27.0(13) . . . . ?
C34 N3 C32 N4 1.3(9) . . . . ?
C35 C36 C37 C82 174.4(7) . . . . ?
C35 C36 C37 C38 -8.1(12) . . . . ?
C35 C36 C51 C50 -170.8(9) . . . . ?
C36 C37 C38 C39 123.8(9) . . . . ?
C36 C37 C38 C43 -58.8(12) . . . . ?
C37 C82 C49 C48 -175.9(7) . . . . ?
C37 C82 C49 C50 5.3(12) . . . . ?
C37 C36 C51 C50 6.0(14) . . . . ?
C37 C38 C39 C40 177.2(9) . . . . ?
C37 C38 C39 C45 -7.0(14) . . . . ?
C37 C38 C43 C42 -179.1(9) . . . . ?
C38 C39 C40 C41 2.4(15) . . . . ?
C38 C39 C45 O11 123.7(10) . . . . ?
C38 C39 C45 O16 -57.1(12) . . . . ?
C39 C38 C43 C42 -1.6(14) . . . . ?
C39 C40 C41 C42 -2.7(16) . . . . ?
C40 C39 C45 O11 -60.4(12) . . . . ?
C40 C39 C45 O16 118.8(10) . . . . ?
C40 C41 C42 C43 0.9(15) . . . . ?
C40 C41 C42 C44 179.9(9) . . . . ?
C41 C42 C43 C38 1.3(15) . . . . ?
C41 C42 C44 Cd1 105(2) . . . 1_565 ?
C41 C42 C44 O9 14.2(15) . . . . ?
C41 C42 C44 O10 -169.1(10) . . . . ?
C43 C38 C39 C40 -0.2(14) . . . . ?
C43 C38 C39 C45 175.6(8) . . . . ?
C43 C42 C44 Cd1 -76(2) . . . 1_565 ?
C43 C42 C44 O9 -166.8(9) . . . . ?
C43 C42 C44 O10 9.9(15) . . . . ?
C44 C42 C43 C38 -177.7(9) . . . . ?
C45 C39 C40 C41 -173.5(9) . . . . ?
C46 C47 C48 C49 1.7(13) . . . . ?
C46 C47 C48 C52 -177.8(8) . . . . ?
C46 C47 C56 C55 174.1(8) . . . . ?
C47 C48 C49 C82 38.2(12) . . . . ?
C47 C48 C49 C50 -143.1(8) . . . . ?
C47 C48 C52 C53 2.4(12) . . . . ?
C48 C47 C56 C55 -3.0(14) . . . . ?
C48 C49 C50 C51 179.3(7) . . . . ?
C48 C52 C53 C54 179.9(8) . . . . ?
C48 C52 C53 C55 0.0(14) . . . . ?
C49 C82 C37 C36 -3.1(12) . . . . ?
C49 C82 C37 C38 179.5(7) . . . . ?
C49 C48 C52 C53 -177.1(9) . . . . ?
C49 C50 C51 C36 -3.9(14) . . . . ?
C51 C36 C37 C82 -2.5(12) . . . . ?
C51 C36 C37 C38 175.0(8) . . . . ?
C52 C48 C49 C82 -142.4(8) . . . . ?
C52 C48 C49 C50 36.4(11) . . . . ?
C52 C53 C54 O13 -169.3(9) . . . . ?
C52 C53 C54 O14 10.5(15) . . . . ?
C52 C53 C55 C56 -3.9(14) . . . . ?
C53 C55 C56 C47 5.5(15) . . . . ?
C54 C53 C55 C56 176.2(9) . . . . ?
C55 C53 C54 O13 10.5(14) . . . . ?
C55 C53 C54 O14 -169.7(11) . . . . ?
C56 C47 C48 C49 178.6(9) . . . . ?
C56 C47 C48 C52 -0.9(12) . . . . ?
C57 N2 C19 N1 -2.6(14) . . . . ?
C57 N2 C20 C21 -179.4(12) . . . . ?
C57 N2 C20 C25 2.0(18) . . . . ?
C58 N1 C19 N2 2.0(13) . . . . ?
C59 N6 C76 C75 -1.8(12) . . . . ?
C59 N7 C60 C61 -148.3(10) . . . . ?
C59 N7 C60 C65 31.5(16) . . . . ?
C59 N7 C75 C76 -1.1(12) . . . . ?
C60 N7 C59 N6 174.8(9) . . . . ?
C60 N7 C75 C76 -175.7(10) . . . . ?
C60 C61 C62 C63 -1.8(18) . . . . ?
C61 C60 C65 C64 5.1(19) . . . . ?
C61 C62 C63 C64 4.0(19) . . . . ?
C61 C62 C63 C66 -177.3(11) . . . . ?
C62 C63 C64 C65 -2(2) . . . . ?
C62 C63 C66 C67 -26(2) . . . . ?
C62 C63 C66 C71 150.4(14) . . . . ?
C63 C64 C65 C60 -3(2) . . . . ?
C63 C66 C67 C68 179.4(13) . . . . ?
C63 C66 C71 C70 -179.2(14) . . . . ?
C64 C63 C66 C67 152.2(14) . . . . ?
C64 C63 C66 C71 -31(2) . . . . ?
C65 C60 C61 C62 -2.9(17) . . . . ?
C66 C63 C64 C65 179.6(12) . . . . ?
C66 C67 C68 C69 -2(2) . . . . ?
C67 C66 C71 C70 -2(2) . . . . ?
C67 C68 C69 N8 179.6(12) . . . . ?
C67 C68 C69 C70 2(2) . . . . ?
C68 C69 C70 C71 -2(2) . . . . ?
C69 N8 C72 N9 -177.3(11) . . . . ?
C69 N8 C74 C73 177.2(12) . . . . ?
C69 C70 C71 C66 2(3) . . . . ?
C71 C66 C67 C68 2(2) . . . . ?
C72 N8 C69 C68 10(2) . . . . ?
C72 N8 C69 C70 -172.5(14) . . . . ?
C72 N8 C74 C73 -3.3(14) . . . . ?
C72 N9 C73 C74 -0.5(14) . . . . ?
C73 N9 C72 N8 -1.7(13) . . . . ?
C74 N8 C69 C68 -170.8(13) . . . . ?
C74 N8 C69 C70 7(2) . . . . ?
C74 N8 C72 N9 3.1(14) . . . . ?
C75 N7 C59 N6 0.0(12) . . . . ?
C75 N7 C60 C61 25.3(16) . . . . ?
C75 N7 C60 C65 -154.8(12) . . . . ?
C76 N6 C59 N7 1.0(11) . . . . ?
C77 C4 C5 C81 50.4(13) . . . . ?
C77 C4 C5 C6 -128.7(10) . . . . ?
C77 C78 C79 C2 -0.5(16) . . . . ?
C78 C77 C80 O19 -133.2(10) . . . . ?
C78 C77 C80 O20 45.8(14) . . . . ?
C79 C2 C3 C4 -1.8(15) . . . . ?
C80 C77 C78 C79 172.6(9) . . . . ?

loop_
_platon_squeeze_void_nr
_platon_squeeze_void_average_x
_platon_squeeze_void_average_y
_platon_squeeze_void_average_z
_platon_squeeze_void_volume
_platon_squeeze_void_count_electrons
_platon_squeeze_void_content
1 0.000 0.500 0.500 662 147 ' '
2 0.500 0.500 0.000 589 132 ' '

loop_
_twin_individual_id
_twin_individual_mass_fraction_refined
1 0.7801(18)
2 0.2199(18)
